data_7039672
loop_
_publ_author_name
'Schwedtmann, Kai'
'Schoemaker, Robin'
'Hennersdorf, Felix'
'Bauz\'a, Antonio'
'Frontera, Antonio'
'Weiss, Robert'
'Weigand, Jan J.'

_publ_section_title
;
 Cationic 5-phosphonio-substituted N-heterocyclic carbenes.
;
_journal_issue 28
_journal_name_full 'Dalton transactions (Cambridge, England : 2003)'
_journal_page_first 11384
_journal_page_last 11396
_journal_paper_doi 10.1039/c6dt01871h
_journal_volume 45
_journal_year 2016
_chemical_formula_moiety 'C39 H44 Cl2 F N2 P, 2(C F3 O3 S)'
_chemical_formula_sum 'C41 H44 Cl2 F7 N2 O6 P S2'
_chemical_formula_weight 959.77
_chemical_name_systematic
;
 ?
;
_space_group_crystal_system monoclinic
_space_group_IT_number 14
_space_group_name_Hall '-P 2ybc'
_space_group_name_H-M_alt 'P 1 21/c 1'
_symmetry_space_group_name_Hall '-P 2ybc'
_symmetry_space_group_name_H-M 'P 1 21/c 1'
_atom_sites_solution_hydrogens geom
_atom_sites_solution_primary iterative
_audit_creation_method
;
Olex2 1.2
(compiled 2015.09.30 svn.r3233 for OlexSys, GUI svn.r5103)
;
_audit_update_record
;
2016-06-02 deposited with the CCDC.
2016-06-03 downloaded from the CCDC.
;
_cell_angle_alpha 90
_cell_angle_beta 99.726(5)
_cell_angle_gamma 90
_cell_formula_units_Z 4
_cell_length_a 12.5233(17)
_cell_length_b 14.8180(18)
_cell_length_c 24.220(2)
_cell_measurement_reflns_used 6039
_cell_measurement_temperature 153.15
_cell_measurement_theta_max 23.870
_cell_measurement_theta_min 2.205
_cell_volume 4429.9(9)
_computing_cell_refinement 'SAINT v8.34A (Bruker, 2013)'
_computing_data_collection 'SAINT v8.34A (Bruker, 2013)'
_computing_data_reduction 'SAINT v8.34A (Bruker, 2013)'
_computing_molecular_graphics 'Olex2 (Dolomanov et al., 2009)'
_computing_publication_material 'Olex2 (Dolomanov et al., 2009)'
_computing_structure_refinement 'ShelXL (Sheldrick, 2008)'
_computing_structure_solution
;
Superflip (Palatinus & Chapuis, 2007;Palatinus & van der Lee, 2008;
Palatinus et al., 2012)
;
_diffrn_ambient_temperature 153.15
_diffrn_measured_fraction_theta_full 1.000
_diffrn_measured_fraction_theta_max 0.982
_diffrn_measurement_device_type 'Bruker APEX-II CCD'
_diffrn_measurement_method '\f and \w scans'
_diffrn_radiation_type MoK\a
_diffrn_radiation_wavelength 0.71073
_diffrn_reflns_av_R_equivalents 0.0454
_diffrn_reflns_av_unetI/netI 0.0609
_diffrn_reflns_Laue_measured_fraction_full 1.000
_diffrn_reflns_Laue_measured_fraction_max 0.982
_diffrn_reflns_limit_h_max 16
_diffrn_reflns_limit_h_min -15
_diffrn_reflns_limit_k_max 18
_diffrn_reflns_limit_k_min -19
_diffrn_reflns_limit_l_max 31
_diffrn_reflns_limit_l_min -28
_diffrn_reflns_number 34337
_diffrn_reflns_point_group_measured_fraction_full 1.000
_diffrn_reflns_point_group_measured_fraction_max 0.982
_diffrn_reflns_theta_full 26.000
_diffrn_reflns_theta_max 27.561
_diffrn_reflns_theta_min 1.650
_diffrn_standards_number 0
_exptl_absorpt_coefficient_mu 0.354
_exptl_absorpt_correction_T_max 0.7456
_exptl_absorpt_correction_T_min 0.6806
_exptl_absorpt_correction_type multi-scan
_exptl_absorpt_process_details
;
SADABS-2012/1 (Bruker,2012) was used for absorption correction.
wR2(int) was 0.0545 before and 0.0420 after correction.
The Ratio of minimum to maximum transmission is 0.9128.
The \l/2 correction factor is 0.0015.
;
_exptl_crystal_colour 'clear colourless'
_exptl_crystal_colour_lustre clear
_exptl_crystal_colour_primary colourless
_exptl_crystal_density_diffrn 1.439
_exptl_crystal_description plate
_exptl_crystal_F_000 1984
_exptl_crystal_size_max 0.15
_exptl_crystal_size_mid 0.1
_exptl_crystal_size_min 0.03
_refine_diff_density_max 1.036
_refine_diff_density_min -0.621
_refine_diff_density_rms 0.071
_refine_ls_extinction_method none
_refine_ls_goodness_of_fit_ref 1.027
_refine_ls_hydrogen_treatment constr
_refine_ls_matrix_type full
_refine_ls_number_parameters 558
_refine_ls_number_reflns 10051
_refine_ls_number_restraints 0
_refine_ls_restrained_S_all 1.027
_refine_ls_R_factor_all 0.0947
_refine_ls_R_factor_gt 0.0541
_refine_ls_shift/su_max 0.001
_refine_ls_shift/su_mean 0.000
_refine_ls_structure_factor_coef Fsqd
_refine_ls_weighting_details 'w=1/[\s^2^(Fo^2^)+(0.0609P)^2^+4.0971P] where P=(Fo^2^+2Fc^2^)/3'
_refine_ls_weighting_scheme calc
_refine_ls_wR_factor_gt 0.1240
_refine_ls_wR_factor_ref 0.1432
_reflns_Friedel_coverage 0.000
_reflns_number_gt 6672
_reflns_number_total 10051
_reflns_threshold_expression 'I > 2\s(I)'
_cod_data_source_file c6dt01871h2.cif
_cod_data_source_block 16OTf2
_cod_depositor_comments 'Adding full bibliography for 7039669--7039682.cif.'
_cod_original_cell_volume 4430.0(9)
_cod_database_code 7039672
_shelx_space_group_comment
;
The symmetry employed for this shelxl refinement is uniquely defined
by the following loop, which should always be used as a source of
symmetry information in preference to the above space-group names.
They are only intended as comments.
;
_olex2_refinement_description
;
1. Fixed Uiso
 At 1.2 times of:
  All C(H) groups
 At 1.5 times of:
  All C(H,H,H) groups
2.a Ternary CH refined with riding coordinates:
 C13(H13), C25(H25), C10(H10), C22(H22)
2.b Aromatic/amide H refined with riding coordinates:
 C38(H38), C37(H37), C7(H7), C8(H8), C20(H20), C30(H30), C18(H18), C32(H32),
 C39(H39), C36(H36), C19(H19), C6(H6), C31(H31), C29(H29), C33(H33), C35(H35)
2.c Idealised Me refined as rotating group:
 C14(H14A,H14B,H14C), C27(H27A,H27B,H27C), C15(H15A,H15B,H15C), C26(H26A,H26B,
 H26C), C11(H11A,H11B,H11C), C24(H24A,H24B,H24C), C12(H12A,H12B,H12C), C23(H23A,
 H23B,H23C)
;
_olex2_submission_special_instructions 'No special instructions were received'

loop_
_space_group_symop_operation_xyz
'x, y, z'
'-x, y+1/2, -z+1/2'
'-x, -y, -z'
'x, -y-1/2, z-1/2'

loop_
_atom_site_label
_atom_site_type_symbol
_atom_site_fract_x
_atom_site_fract_y
_atom_site_fract_z
_atom_site_U_iso_or_equiv
_atom_site_adp_type
_atom_site_occupancy
_atom_site_site_symmetry_order
_atom_site_calc_flag
_atom_site_refinement_flags_posn
Cl1 Cl 0.79709(6) 0.88363(5) 0.44502(3) 0.02601(17) Uani 1 1 d .
S1 S 0.52969(6) 0.73475(6) 0.42718(3) 0.02815(18) Uani 1 1 d .
P1 P 0.62606(6) 0.93751(5) 0.30982(3) 0.01903(16) Uani 1 1 d .
S2 S 0.94443(7) 0.12200(6) 0.33730(3) 0.0345(2) Uani 1 1 d .
Cl2 Cl 0.96278(7) 0.72085(6) 0.28399(3) 0.0376(2) Uani 1 1 d .
F1 F 0.66862(13) 1.01036(11) 0.27233(6) 0.0268(4) Uani 1 1 d .
F4 F 0.4207(3) 0.59348(19) 0.44981(15) 0.0961(10) Uani 1 1 d .
O1 O 0.5896(2) 0.73380(17) 0.48248(9) 0.0436(6) Uani 1 1 d .
O2 O 0.59325(18) 0.75120(19) 0.38363(9) 0.0459(7) Uani 1 1 d .
F7 F 1.0111(2) 0.27079(18) 0.39147(11) 0.0837(9) Uani 1 1 d .
F5 F 1.0259(3) 0.1540(2) 0.44168(11) 0.1096(13) Uani 1 1 d .
F2 F 0.5662(2) 0.56154(19) 0.41920(17) 0.1081(12) Uani 1 1 d .
O3 O 0.42944(18) 0.78378(16) 0.42019(9) 0.0364(5) Uani 1 1 d .
F3 F 0.4287(2) 0.6098(2) 0.36327(13) 0.0970(11) Uani 1 1 d .
O6 O 1.0494(2) 0.1078(2) 0.32387(13) 0.0639(8) Uani 1 1 d .
F6 F 0.8729(3) 0.2131(2) 0.41526(12) 0.0893(9) Uani 1 1 d .
O4 O 0.8959(2) 0.04135(16) 0.35582(10) 0.0446(6) Uani 1 1 d .
O5 O 0.8736(3) 0.17695(19) 0.29936(12) 0.0657(9) Uani 1 1 d .
C14 C 0.8405(3) 0.5503(2) 0.39750(15) 0.0435(9) Uani 1 1 d .
H14A H 0.8541 0.5653 0.3599 0.065 Uiso 1 1 calc GR
H14B H 0.7681 0.5239 0.3948 0.065 Uiso 1 1 calc GR
H14C H 0.8948 0.5068 0.4150 0.065 Uiso 1 1 calc GR
C13 C 0.8475(2) 0.6361(2) 0.43317(12) 0.0269(7) Uani 1 1 d .
H13 H 0.7931 0.6801 0.4139 0.032 Uiso 1 1 calc R
N1 N 0.79442(18) 0.82455(15) 0.28888(9) 0.0170(5) Uani 1 1 d .
N2 N 0.89190(17) 0.79778(15) 0.37045(9) 0.0165(5) Uani 1 1 d .
C9 C 0.9584(2) 0.67857(19) 0.43763(11) 0.0233(6) Uani 1 1 d .
C38 C 0.4772(3) 1.0396(2) 0.43208(13) 0.0406(9) Uani 1 1 d .
H38 H 0.4135 1.0296 0.4477 0.049 Uiso 1 1 calc R
C28 C 0.5147(2) 0.88893(19) 0.26421(11) 0.0225(6) Uani 1 1 d .
C37 C 0.5448(3) 1.1093(3) 0.45131(13) 0.0426(9) Uani 1 1 d .
H37 H 0.5278 1.1476 0.4801 0.051 Uiso 1 1 calc R
C7 C 1.1508(3) 0.6710(2) 0.47302(13) 0.0300(7) Uani 1 1 d .
H7 H 1.2104 0.6396 0.4939 0.036 Uiso 1 1 calc R
C25 C 0.6746(2) 0.6615(2) 0.25035(13) 0.0273(7) Uani 1 1 d .
H25 H 0.7056 0.6794 0.2896 0.033 Uiso 1 1 calc R
C4 C 0.9802(2) 0.75797(18) 0.41074(11) 0.0185(6) Uani 1 1 d .
C8 C 1.0481(3) 0.6367(2) 0.46935(13) 0.0297(7) Uani 1 1 d .
H8 H 1.0378 0.5827 0.4890 0.036 Uiso 1 1 calc R
C21 C 0.6957(2) 0.7373(2) 0.21148(11) 0.0238(6) Uani 1 1 d .
C27 C 0.5551(3) 0.6423(2) 0.24770(17) 0.0461(9) Uani 1 1 d .
H27A H 0.5193 0.6959 0.2597 0.069 Uiso 1 1 calc GR
H27B H 0.5461 0.5916 0.2725 0.069 Uiso 1 1 calc GR
H27C H 0.5225 0.6268 0.2092 0.069 Uiso 1 1 calc GR
C20 C 0.6584(3) 0.7303(2) 0.15424(13) 0.0344(8) Uani 1 1 d .
H20 H 0.6162 0.6793 0.1403 0.041 Uiso 1 1 calc R
C15 C 0.8195(3) 0.6166(2) 0.49094(13) 0.0352(8) Uani 1 1 d .
H15A H 0.7461 0.5918 0.4868 0.053 Uiso 1 1 calc GR
H15B H 0.8233 0.6727 0.5126 0.053 Uiso 1 1 calc GR
H15C H 0.8712 0.5729 0.5105 0.053 Uiso 1 1 calc GR
C26 C 0.7309(3) 0.5746(2) 0.23650(16) 0.0429(9) Uani 1 1 d .
H26A H 0.6997 0.5547 0.1986 0.064 Uiso 1 1 calc GR
H26B H 0.7204 0.5276 0.2635 0.064 Uiso 1 1 calc GR
H26C H 0.8085 0.5861 0.2385 0.064 Uiso 1 1 calc GR
C3 C 0.8068(2) 0.85160(17) 0.37966(10) 0.0162(5) Uani 1 1 d .
C1 C 0.8816(2) 0.78315(17) 0.31539(11) 0.0174(5) Uani 1 1 d .
C11 C 1.1807(3) 0.8775(3) 0.34708(18) 0.0578(12) Uani 1 1 d .
H11A H 1.2522 0.8590 0.3668 0.087 Uiso 1 1 calc GR
H11B H 1.1868 0.9353 0.3282 0.087 Uiso 1 1 calc GR
H11C H 1.1526 0.8316 0.3192 0.087 Uiso 1 1 calc GR
C30 C 0.4175(3) 0.8762(2) 0.17010(13) 0.0367(8) Uani 1 1 d .
H30 H 0.4113 0.8883 0.1312 0.044 Uiso 1 1 calc R
C10 C 1.1028(3) 0.8877(2) 0.38948(14) 0.0349(8) Uani 1 1 d .
H10 H 1.0320 0.9110 0.3691 0.042 Uiso 1 1 calc R
C2 C 0.7430(2) 0.86851(17) 0.32890(10) 0.0162(5) Uani 1 1 d .
C17 C 0.7844(2) 0.8814(2) 0.19280(11) 0.0243(6) Uani 1 1 d .
C16 C 0.7549(2) 0.81524(19) 0.22856(10) 0.0193(6) Uani 1 1 d .
C34 C 0.5938(2) 0.99822(19) 0.36768(11) 0.0236(6) Uani 1 1 d .
C18 C 0.7439(3) 0.8693(2) 0.13600(12) 0.0363(8) Uani 1 1 d .
H18 H 0.7597 0.9127 0.1097 0.044 Uiso 1 1 calc R
C32 C 0.3453(3) 0.8091(2) 0.24604(14) 0.0350(8) Uani 1 1 d .
H32 H 0.2899 0.7755 0.2591 0.042 Uiso 1 1 calc R
C39 C 0.5006(3) 0.9834(2) 0.39028(12) 0.0310(7) Uani 1 1 d .
H39 H 0.4533 0.9350 0.3771 0.037 Uiso 1 1 calc R
C36 C 0.6368(3) 1.1241(3) 0.42917(15) 0.0484(10) Uani 1 1 d .
H36 H 0.6835 1.1727 0.4428 0.058 Uiso 1 1 calc R
C5 C 1.0825(2) 0.7981(2) 0.41534(11) 0.0233(6) Uani 1 1 d .
C19 C 0.6809(3) 0.7950(3) 0.11725(13) 0.0423(9) Uani 1 1 d .
H19 H 0.6530 0.7888 0.0785 0.051 Uiso 1 1 calc R
C6 C 1.1682(2) 0.7509(2) 0.44661(12) 0.0269(7) Uani 1 1 d .
H6 H 1.2397 0.7741 0.4498 0.032 Uiso 1 1 calc R
C31 C 0.3374(3) 0.8274(2) 0.18993(14) 0.0387(8) Uani 1 1 d .
H31 H 0.2764 0.8064 0.1644 0.046 Uiso 1 1 calc R
C29 C 0.5063(2) 0.9074(2) 0.20692(12) 0.0275(7) Uani 1 1 d .
H29 H 0.5611 0.9411 0.1935 0.033 Uiso 1 1 calc R
C41 C 0.9689(3) 0.1922(3) 0.39970(16) 0.0475(10) Uani 1 1 d .
C24 C 0.8229(3) 1.0479(2) 0.18275(15) 0.0457(9) Uani 1 1 d .
H24A H 0.8276 1.0430 0.1429 0.069 Uiso 1 1 calc GR
H24B H 0.8696 1.0973 0.1995 0.069 Uiso 1 1 calc GR
H24C H 0.7478 1.0603 0.1869 0.069 Uiso 1 1 calc GR
C33 C 0.4340(3) 0.8394(2) 0.28386(13) 0.0299(7) Uani 1 1 d .
H33 H 0.4397 0.8266 0.3227 0.036 Uiso 1 1 calc R
C12 C 1.1471(3) 0.9558(3) 0.43495(18) 0.0589(12) Uani 1 1 d .
H12A H 1.2169 0.9344 0.4552 0.088 Uiso 1 1 calc GR
H12B H 1.0959 0.9623 0.4611 0.088 Uiso 1 1 calc GR
H12C H 1.1570 1.0143 0.4177 0.088 Uiso 1 1 calc GR
C22 C 0.8602(3) 0.9589(2) 0.21243(12) 0.0299(7) Uani 1 1 d .
H22 H 0.8609 0.9674 0.2534 0.036 Uiso 1 1 calc R
C40 C 0.4841(4) 0.6191(3) 0.4145(2) 0.0605(12) Uani 1 1 d .
C23 C 0.9755(3) 0.9364(3) 0.20425(16) 0.0472(9) Uani 1 1 d .
H23A H 0.9982 0.8794 0.2233 0.071 Uiso 1 1 calc GR
H23B H 1.0246 0.9848 0.2201 0.071 Uiso 1 1 calc GR
H23C H 0.9776 0.9304 0.1642 0.071 Uiso 1 1 calc GR
C35 C 0.6628(3) 1.0688(2) 0.38693(14) 0.0397(8) Uani 1 1 d .
H35 H 0.7267 1.0792 0.3716 0.048 Uiso 1 1 calc R

loop_
_atom_site_aniso_label
_atom_site_aniso_U_11
_atom_site_aniso_U_22
_atom_site_aniso_U_33
_atom_site_aniso_U_23
_atom_site_aniso_U_13
_atom_site_aniso_U_12
Cl1 0.0259(4) 0.0365(4) 0.0144(3) -0.0046(3) 0.0001(3) 0.0067(3)
S1 0.0227(4) 0.0399(4) 0.0215(4) -0.0042(3) 0.0024(3) 0.0017(3)
P1 0.0186(4) 0.0203(4) 0.0164(3) -0.0029(3) -0.0022(3) 0.0045(3)
S2 0.0310(5) 0.0446(5) 0.0270(4) -0.0002(4) 0.0019(3) 0.0023(4)
Cl2 0.0338(4) 0.0452(5) 0.0336(4) -0.0070(4) 0.0055(3) 0.0146(4)
F1 0.0248(9) 0.0299(9) 0.0232(9) -0.0039(7) -0.0028(7) 0.0068(7)
F4 0.103(3) 0.0576(17) 0.141(3) 0.0112(18) 0.060(2) -0.0184(17)
O1 0.0497(16) 0.0548(16) 0.0221(12) -0.0041(11) -0.0058(10) 0.0149(12)
O2 0.0256(13) 0.084(2) 0.0292(13) -0.0088(12) 0.0078(10) -0.0094(12)
F7 0.105(2) 0.0573(16) 0.0838(19) -0.0062(14) 0.0013(16) -0.0401(16)
F5 0.180(3) 0.078(2) 0.0466(16) -0.0082(14) -0.0501(18) 0.013(2)
F2 0.070(2) 0.0517(17) 0.200(4) -0.053(2) 0.015(2) 0.0105(15)
O3 0.0267(12) 0.0472(14) 0.0360(13) 0.0075(11) 0.0071(9) 0.0083(10)
F3 0.0627(19) 0.123(3) 0.102(2) -0.062(2) 0.0051(16) -0.0399(18)
O6 0.0576(19) 0.070(2) 0.074(2) 0.0097(16) 0.0385(16) 0.0049(16)
F6 0.100(2) 0.093(2) 0.085(2) -0.0451(17) 0.0423(17) -0.0125(18)
O4 0.0444(15) 0.0389(14) 0.0524(15) -0.0033(11) 0.0131(12) -0.0048(11)
O5 0.084(2) 0.0491(17) 0.0514(17) 0.0075(13) -0.0245(15) 0.0080(15)
C14 0.045(2) 0.041(2) 0.046(2) -0.0091(16) 0.0116(17) -0.0121(17)
C13 0.0235(16) 0.0253(16) 0.0314(17) 0.0066(13) 0.0032(12) 0.0001(12)
N1 0.0167(12) 0.0193(12) 0.0146(11) -0.0030(9) 0.0011(9) 0.0001(9)
N2 0.0149(11) 0.0173(11) 0.0164(11) -0.0003(9) 0.0001(9) 0.0006(9)
C9 0.0237(15) 0.0251(15) 0.0208(15) 0.0000(12) 0.0027(11) 0.0030(12)
C38 0.054(2) 0.045(2) 0.0273(18) 0.0067(15) 0.0183(16) 0.0189(18)
C28 0.0218(15) 0.0230(15) 0.0196(14) -0.0047(11) -0.0053(11) 0.0062(12)
C37 0.062(3) 0.044(2) 0.0211(17) -0.0037(15) 0.0049(16) 0.0251(19)
C7 0.0251(17) 0.0331(17) 0.0299(17) 0.0079(13) -0.0010(13) 0.0100(13)
C25 0.0279(17) 0.0244(15) 0.0293(16) -0.0104(13) 0.0040(13) -0.0054(13)
C4 0.0167(14) 0.0211(14) 0.0164(13) 0.0013(11) -0.0009(10) 0.0046(11)
C8 0.0291(17) 0.0269(16) 0.0317(17) 0.0095(13) 0.0013(13) 0.0026(13)
C21 0.0208(15) 0.0275(15) 0.0223(15) -0.0091(12) 0.0016(11) 0.0019(12)
C27 0.033(2) 0.0320(19) 0.077(3) -0.0118(18) 0.0205(18) -0.0071(15)
C20 0.0346(18) 0.0395(19) 0.0265(17) -0.0149(14) -0.0021(13) -0.0046(15)
C15 0.0297(18) 0.0404(19) 0.0375(19) 0.0080(15) 0.0119(14) 0.0021(15)
C26 0.038(2) 0.0316(19) 0.061(2) -0.0013(17) 0.0129(17) 0.0021(15)
C3 0.0146(13) 0.0173(13) 0.0164(13) -0.0011(10) 0.0020(10) 0.0000(10)
C1 0.0179(14) 0.0171(13) 0.0165(13) -0.0033(10) 0.0007(10) 0.0003(11)
C11 0.033(2) 0.077(3) 0.066(3) 0.041(2) 0.0144(18) 0.001(2)
C30 0.037(2) 0.046(2) 0.0227(16) -0.0045(14) -0.0078(13) 0.0042(16)
C10 0.0188(16) 0.0360(18) 0.046(2) 0.0170(15) -0.0052(13) -0.0030(13)
C2 0.0153(13) 0.0164(13) 0.0163(13) -0.0034(10) 0.0011(10) 0.0010(10)
C17 0.0241(15) 0.0328(16) 0.0159(14) -0.0034(12) 0.0028(11) -0.0008(13)
C16 0.0190(14) 0.0270(15) 0.0113(13) -0.0060(11) 0.0007(10) 0.0022(11)
C34 0.0267(16) 0.0246(15) 0.0172(14) -0.0024(11) -0.0032(11) 0.0117(12)
C18 0.042(2) 0.048(2) 0.0181(15) 0.0018(14) 0.0045(13) -0.0019(16)
C32 0.0244(17) 0.043(2) 0.0363(19) -0.0068(15) -0.0002(13) -0.0034(14)
C39 0.0406(19) 0.0293(17) 0.0239(16) 0.0022(13) 0.0082(13) 0.0081(14)
C36 0.052(2) 0.044(2) 0.045(2) -0.0260(17) -0.0035(18) 0.0016(18)
C5 0.0206(15) 0.0280(16) 0.0205(15) 0.0036(12) 0.0010(11) 0.0008(12)
C19 0.050(2) 0.058(2) 0.0155(16) -0.0114(15) -0.0030(14) -0.0019(18)
C6 0.0176(15) 0.0346(17) 0.0266(16) 0.0038(13) -0.0018(11) 0.0013(13)
C31 0.0275(18) 0.043(2) 0.040(2) -0.0117(16) -0.0113(14) 0.0023(15)
C29 0.0253(16) 0.0347(17) 0.0204(15) -0.0021(13) -0.0022(12) 0.0049(13)
C41 0.053(3) 0.043(2) 0.041(2) -0.0025(17) -0.0065(18) -0.0021(19)
C24 0.057(2) 0.040(2) 0.038(2) 0.0078(16) 0.0014(17) -0.0114(18)
C33 0.0295(18) 0.0317(17) 0.0268(16) -0.0025(13) -0.0004(13) -0.0003(14)
C12 0.053(3) 0.033(2) 0.081(3) 0.009(2) -0.017(2) -0.0109(18)
C22 0.0341(18) 0.0329(17) 0.0220(15) 0.0033(13) 0.0027(13) -0.0087(14)
C40 0.046(3) 0.056(3) 0.081(3) -0.022(2) 0.016(2) -0.006(2)
C23 0.033(2) 0.060(3) 0.050(2) 0.0034(19) 0.0118(16) -0.0128(18)
C35 0.0325(19) 0.045(2) 0.040(2) -0.0209(16) 0.0013(15) 0.0011(16)

loop_
_atom_type_symbol
_atom_type_description
_atom_type_scat_dispersion_real
_atom_type_scat_dispersion_imag
_atom_type_scat_source
C C 0.0033 0.0016 'International Tables Vol C Tables 4.2.6.8 and 6.1.1.4'
H H 0.0000 0.0000 'International Tables Vol C Tables 4.2.6.8 and 6.1.1.4'
Cl Cl 0.1484 0.1585 'International Tables Vol C Tables 4.2.6.8 and 6.1.1.4'
F F 0.0171 0.0103 'International Tables Vol C Tables 4.2.6.8 and 6.1.1.4'
N N 0.0061 0.0033 'International Tables Vol C Tables 4.2.6.8 and 6.1.1.4'
O O 0.0106 0.0060 'International Tables Vol C Tables 4.2.6.8 and 6.1.1.4'
P P 0.1023 0.0942 'International Tables Vol C Tables 4.2.6.8 and 6.1.1.4'
S S 0.1246 0.1234 'International Tables Vol C Tables 4.2.6.8 and 6.1.1.4'

loop_
_geom_angle_atom_site_label_1
_geom_angle_atom_site_label_2
_geom_angle_atom_site_label_3
_geom_angle
O1 S1 O2 114.91(15)
O1 S1 O3 115.38(14)
O1 S1 C40 104.6(2)
O2 S1 C40 103.38(19)
O3 S1 O2 114.02(14)
O3 S1 C40 102.35(18)
F1 P1 C28 103.16(12)
F1 P1 C2 101.60(11)
F1 P1 C34 104.78(12)
C28 P1 C2 116.93(13)
C34 P1 C28 115.98(14)
C34 P1 C2 111.96(12)
O6 S2 O4 113.68(17)
O6 S2 C41 104.0(2)
O4 S2 C41 103.64(17)
O5 S2 O6 115.93(19)
O5 S2 O4 115.15(17)
O5 S2 C41 102.05(18)
H14A C14 H14B 109.5
H14A C14 H14C 109.5
H14B C14 H14C 109.5
C13 C14 H14A 109.5
C13 C14 H14B 109.5
C13 C14 H14C 109.5
C14 C13 H13 107.9
C9 C13 C14 110.5(3)
C9 C13 H13 107.9
C9 C13 C15 111.3(2)
C15 C13 C14 111.1(3)
C15 C13 H13 107.9
C1 N1 C2 108.4(2)
C1 N1 C16 123.5(2)
C2 N1 C16 127.7(2)
C3 N2 C4 129.8(2)
C1 N2 C4 122.2(2)
C1 N2 C3 108.0(2)
C4 C9 C13 124.6(2)
C4 C9 C8 115.5(3)
C8 C9 C13 119.9(3)
C37 C38 H38 119.6
C37 C38 C39 120.7(3)
C39 C38 H38 119.6
C29 C28 P1 117.1(2)
C33 C28 P1 122.5(2)
C33 C28 C29 120.2(3)
C38 C37 H37 120.0
C38 C37 C36 120.1(3)
C36 C37 H37 120.0
C8 C7 H7 119.7
C8 C7 C6 120.5(3)
C6 C7 H7 119.7
C21 C25 H25 108.2
C21 C25 C26 110.5(3)
C27 C25 H25 108.2
C27 C25 C21 112.8(3)
C27 C25 C26 108.7(3)
C26 C25 H25 108.2
C9 C4 N2 117.7(2)
C9 C4 C5 124.7(2)
C5 C4 N2 117.3(2)
C9 C8 H8 119.0
C7 C8 C9 122.0(3)
C7 C8 H8 119.0
C20 C21 C25 120.0(3)
C20 C21 C16 115.4(3)
C16 C21 C25 124.6(2)
C25 C27 H27A 109.5
C25 C27 H27B 109.5
C25 C27 H27C 109.5
H27A C27 H27B 109.5
H27A C27 H27C 109.5
H27B C27 H27C 109.5
C21 C20 H20 119.1
C19 C20 C21 121.8(3)
C19 C20 H20 119.1
C13 C15 H15A 109.5
C13 C15 H15B 109.5
C13 C15 H15C 109.5
H15A C15 H15B 109.5
H15A C15 H15C 109.5
H15B C15 H15C 109.5
C25 C26 H26A 109.5
C25 C26 H26B 109.5
C25 C26 H26C 109.5
H26A C26 H26B 109.5
H26A C26 H26C 109.5
H26B C26 H26C 109.5
N2 C3 Cl1 119.84(19)
C2 C3 Cl1 132.2(2)
C2 C3 N2 108.0(2)
N1 C1 Cl2 124.0(2)
N1 C1 N2 110.0(2)
N2 C1 Cl2 126.0(2)
H11A C11 H11B 109.5
H11A C11 H11C 109.5
H11B C11 H11C 109.5
C10 C11 H11A 109.5
C10 C11 H11B 109.5
C10 C11 H11C 109.5
C31 C30 H30 120.0
C29 C30 H30 120.0
C29 C30 C31 120.1(3)
C11 C10 H10 108.2
C5 C10 C11 111.1(3)
C5 C10 H10 108.2
C5 C10 C12 110.4(3)
C12 C10 C11 110.6(3)
C12 C10 H10 108.2
N1 C2 P1 122.50(18)
C3 C2 P1 131.7(2)
C3 C2 N1 105.5(2)
C16 C17 C22 123.7(2)
C18 C17 C16 115.5(3)
C18 C17 C22 120.8(3)
C21 C16 N1 116.4(2)
C21 C16 C17 125.4(2)
C17 C16 N1 118.1(2)
C39 C34 P1 123.5(2)
C35 C34 P1 116.0(2)
C35 C34 C39 120.3(3)
C17 C18 H18 119.4
C19 C18 C17 121.2(3)
C19 C18 H18 119.4
C31 C32 H32 119.9
C31 C32 C33 120.3(3)
C33 C32 H32 119.9
C38 C39 C34 119.4(3)
C38 C39 H39 120.3
C34 C39 H39 120.3
C37 C36 H36 119.7
C37 C36 C35 120.7(3)
C35 C36 H36 119.7
C4 C5 C10 123.8(2)
C6 C5 C4 116.2(3)
C6 C5 C10 119.9(3)
C20 C19 C18 120.6(3)
C20 C19 H19 119.7
C18 C19 H19 119.7
C7 C6 C5 121.0(3)
C7 C6 H6 119.5
C5 C6 H6 119.5
C30 C31 H31 119.6
C32 C31 C30 120.7(3)
C32 C31 H31 119.6
C28 C29 H29 120.3
C30 C29 C28 119.4(3)
C30 C29 H29 120.3
F7 C41 S2 113.5(3)
F7 C41 F6 103.8(3)
F5 C41 S2 113.7(3)
F5 C41 F7 109.4(3)
F5 C41 F6 106.5(4)
F6 C41 S2 109.2(3)
H24A C24 H24B 109.5
H24A C24 H24C 109.5
H24B C24 H24C 109.5
C22 C24 H24A 109.5
C22 C24 H24B 109.5
C22 C24 H24C 109.5
C28 C33 H33 120.4
C32 C33 C28 119.3(3)
C32 C33 H33 120.4
C10 C12 H12A 109.5
C10 C12 H12B 109.5
C10 C12 H12C 109.5
H12A C12 H12B 109.5
H12A C12 H12C 109.5
H12B C12 H12C 109.5
C17 C22 C24 112.3(3)
C17 C22 H22 107.9
C17 C22 C23 110.4(3)
C24 C22 H22 107.9
C23 C22 C24 110.3(3)
C23 C22 H22 107.9
F4 C40 S1 111.6(3)
F4 C40 F2 107.6(4)
F4 C40 F3 107.5(4)
F2 C40 S1 112.1(3)
F3 C40 S1 110.9(4)
F3 C40 F2 106.9(4)
C22 C23 H23A 109.5
C22 C23 H23B 109.5
C22 C23 H23C 109.5
H23A C23 H23B 109.5
H23A C23 H23C 109.5
H23B C23 H23C 109.5
C34 C35 C36 118.8(3)
C34 C35 H35 120.6
C36 C35 H35 120.6

loop_
_geom_bond_atom_site_label_1
_geom_bond_atom_site_label_2
_geom_bond_distance
Cl1 C3 1.676(3)
S1 O1 1.420(2)
S1 O2 1.446(2)
S1 O3 1.436(2)
S1 C40 1.816(4)
P1 F1 1.5612(19)
P1 C28 1.779(3)
P1 C2 1.782(3)
P1 C34 1.768(3)
S2 O6 1.423(3)
S2 O4 1.446(3)
S2 O5 1.421(3)
S2 C41 1.818(4)
Cl2 C1 1.651(3)
F4 C40 1.318(5)
F7 C41 1.307(4)
F5 C41 1.273(4)
F2 C40 1.325(5)
F3 C40 1.322(5)
F6 C41 1.354(5)
C14 H14A 0.9800
C14 H14B 0.9800
C14 H14C 0.9800
C14 C13 1.531(5)
C13 H13 1.0000
C13 C9 1.511(4)
C13 C15 1.526(4)
N1 C1 1.320(3)
N1 C2 1.410(3)
N1 C16 1.468(3)
N2 C4 1.469(3)
N2 C3 1.380(3)
N2 C1 1.336(3)
C9 C4 1.394(4)
C9 C8 1.395(4)
C38 H38 0.9500
C38 C37 1.367(5)
C38 C39 1.380(4)
C28 C29 1.401(4)
C28 C33 1.395(4)
C37 H37 0.9500
C37 C36 1.369(6)
C7 H7 0.9500
C7 C8 1.372(4)
C7 C6 1.381(4)
C25 H25 1.0000
C25 C21 1.517(4)
C25 C27 1.514(4)
C25 C26 1.532(4)
C4 C5 1.399(4)
C8 H8 0.9500
C21 C20 1.390(4)
C21 C16 1.397(4)
C27 H27A 0.9800
C27 H27B 0.9800
C27 H27C 0.9800
C20 H20 0.9500
C20 C19 1.374(5)
C15 H15A 0.9800
C15 H15B 0.9800
C15 H15C 0.9800
C26 H26A 0.9800
C26 H26B 0.9800
C26 H26C 0.9800
C3 C2 1.371(4)
C11 H11A 0.9800
C11 H11B 0.9800
C11 H11C 0.9800
C11 C10 1.539(5)
C30 H30 0.9500
C30 C31 1.386(5)
C30 C29 1.382(4)
C10 H10 1.0000
C10 C5 1.509(4)
C10 C12 1.527(5)
C17 C16 1.398(4)
C17 C18 1.395(4)
C17 C22 1.515(4)
C34 C39 1.388(4)
C34 C35 1.386(4)
C18 H18 0.9500
C18 C19 1.384(5)
C32 H32 0.9500
C32 C31 1.373(5)
C32 C33 1.390(4)
C39 H39 0.9500
C36 H36 0.9500
C36 C35 1.392(5)
C5 C6 1.392(4)
C19 H19 0.9500
C6 H6 0.9500
C31 H31 0.9500
C29 H29 0.9500
C24 H24A 0.9800
C24 H24B 0.9800
C24 H24C 0.9800
C24 C22 1.537(5)
C33 H33 0.9500
C12 H12A 0.9800
C12 H12B 0.9800
C12 H12C 0.9800
C22 H22 1.0000
C22 C23 1.526(5)
C23 H23A 0.9800
C23 H23B 0.9800
C23 H23C 0.9800
C35 H35 0.9500

loop_
_geom_torsion_atom_site_label_1
_geom_torsion_atom_site_label_2
_geom_torsion_atom_site_label_3
_geom_torsion_atom_site_label_4
_geom_torsion
Cl1 C3 C2 P1 4.2(5)
Cl1 C3 C2 N1 178.8(2)
P1 C28 C29 C30 -175.8(2)
P1 C28 C33 C32 175.3(2)
P1 C34 C39 C38 -174.0(2)
P1 C34 C35 C36 174.5(3)
F1 P1 C28 C29 14.5(2)
F1 P1 C28 C33 -161.2(2)
F1 P1 C2 N1 -58.7(2)
F1 P1 C2 C3 115.1(3)
F1 P1 C34 C39 137.1(2)
F1 P1 C34 C35 -37.2(3)
O1 S1 C40 F4 61.7(4)
O1 S1 C40 F2 -59.1(4)
O1 S1 C40 F3 -178.5(3)
O2 S1 C40 F4 -177.7(3)
O2 S1 C40 F2 61.5(4)
O2 S1 C40 F3 -57.9(3)
O3 S1 C40 F4 -59.0(4)
O3 S1 C40 F2 -179.8(3)
O3 S1 C40 F3 60.8(3)
O6 S2 C41 F7 62.4(3)
O6 S2 C41 F5 -63.5(4)
O6 S2 C41 F6 177.7(3)
O4 S2 C41 F7 -178.5(3)
O4 S2 C41 F5 55.6(4)
O4 S2 C41 F6 -63.1(3)
O5 S2 C41 F7 -58.5(4)
O5 S2 C41 F5 175.6(4)
O5 S2 C41 F6 56.8(3)
C14 C13 C9 C4 107.8(3)
C14 C13 C9 C8 -70.6(4)
C13 C9 C4 N2 -7.1(4)
C13 C9 C4 C5 179.2(3)
C13 C9 C8 C7 177.7(3)
N2 C4 C5 C10 11.2(4)
N2 C4 C5 C6 -169.8(2)
N2 C3 C2 P1 -175.9(2)
N2 C3 C2 N1 -1.3(3)
C9 C4 C5 C10 -175.1(3)
C9 C4 C5 C6 4.0(4)
C38 C37 C36 C35 0.1(6)
C28 P1 C2 N1 52.7(3)
C28 P1 C2 C3 -133.5(3)
C28 P1 C34 C39 24.1(3)
C28 P1 C34 C35 -150.2(2)
C37 C38 C39 C34 0.0(5)
C37 C36 C35 C34 -0.1(6)
C25 C21 C20 C19 -176.4(3)
C25 C21 C16 N1 -2.8(4)
C25 C21 C16 C17 173.2(3)
C4 N2 C3 Cl1 2.5(4)
C4 N2 C3 C2 -177.4(2)
C4 N2 C1 Cl2 -0.3(4)
C4 N2 C1 N1 178.4(2)
C4 C9 C8 C7 -0.8(4)
C4 C5 C6 C7 -2.4(4)
C8 C9 C4 N2 171.4(2)
C8 C9 C4 C5 -2.4(4)
C8 C7 C6 C5 -0.5(5)
C21 C20 C19 C18 1.2(6)
C27 C25 C21 C20 -58.8(4)
C27 C25 C21 C16 123.5(3)
C20 C21 C16 N1 179.5(3)
C20 C21 C16 C17 -4.5(4)
C15 C13 C9 C4 -128.3(3)
C15 C13 C9 C8 53.4(4)
C26 C25 C21 C20 63.1(4)
C26 C25 C21 C16 -114.5(3)
C3 N2 C4 C9 81.3(3)
C3 N2 C4 C5 -104.5(3)
C3 N2 C1 Cl2 -178.7(2)
C3 N2 C1 N1 -0.1(3)
C1 N1 C2 P1 176.45(19)
C1 N1 C2 C3 1.2(3)
C1 N1 C16 C21 79.8(3)
C1 N1 C16 C17 -96.5(3)
C1 N2 C4 C9 -96.8(3)
C1 N2 C4 C5 77.5(3)
C1 N2 C3 Cl1 -179.19(19)
C1 N2 C3 C2 0.9(3)
C11 C10 C5 C4 -119.3(3)
C11 C10 C5 C6 61.7(4)
C10 C5 C6 C7 176.7(3)
C2 P1 C28 C29 -96.0(2)
C2 P1 C28 C33 88.2(3)
C2 P1 C34 C39 -113.6(3)
C2 P1 C34 C35 72.1(3)
C2 N1 C1 Cl2 178.0(2)
C2 N1 C1 N2 -0.7(3)
C2 N1 C16 C21 -92.6(3)
C2 N1 C16 C17 91.1(3)
C17 C18 C19 C20 -1.2(6)
C16 N1 C1 Cl2 4.3(4)
C16 N1 C1 N2 -174.4(2)
C16 N1 C2 P1 -10.2(4)
C16 N1 C2 C3 174.6(2)
C16 C21 C20 C19 1.5(5)
C16 C17 C18 C19 -1.5(5)
C16 C17 C22 C24 -140.0(3)
C16 C17 C22 C23 96.5(3)
C34 P1 C28 C29 128.4(2)
C34 P1 C28 C33 -47.3(3)
C34 P1 C2 N1 -170.1(2)
C34 P1 C2 C3 3.8(3)
C18 C17 C16 N1 -179.6(3)
C18 C17 C16 C21 4.5(4)
C18 C17 C22 C24 43.5(4)
C18 C17 C22 C23 -80.0(4)
C39 C38 C37 C36 -0.1(5)
C39 C34 C35 C36 0.0(5)
C6 C7 C8 C9 2.3(5)
C31 C30 C29 C28 0.2(5)
C31 C32 C33 C28 0.2(5)
C29 C28 C33 C32 -0.3(5)
C29 C30 C31 C32 -0.3(5)
C33 C28 C29 C30 0.0(4)
C33 C32 C31 C30 0.0(5)
C12 C10 C5 C4 117.6(3)
C12 C10 C5 C6 -61.4(4)
C22 C17 C16 N1 3.8(4)
C22 C17 C16 C21 -172.1(3)
C22 C17 C18 C19 175.3(3)
C35 C34 C39 C38 0.0(5)
